data_1550971
loop_
_publ_author_name
'Kiernicki, John J.'
'Shanahan, James P.'
'Zeller, Matthias'
'Szymczak, Nathaniel K.'

_publ_section_title
;
 Tuning ligand field strength with pendent Lewis acids: access to high
 spin iron hydrides
;
_journal_name_full 'Chemical Science'
_journal_paper_doi 10.1039/C9SC00561G
_journal_year 2019
_chemical_absolute_configuration ad
_chemical_formula_moiety 'C41 H65 B2 N5 Zn, 0.718(C7 H8)'
_chemical_formula_sum 'C46.03 H70.75 B2 N5 Zn'
_chemical_formula_weight 781.14
_chemical_properties_physical Air-sensitive,Moisture-sensitive,Hygroscopic
_space_group_crystal_system tetragonal
_space_group_IT_number 92
_space_group_name_Hall 'P 4abw 2nw'
_space_group_name_H-M_alt 'P 41 21 2'
_symmetry_space_group_name_Hall 'P 4abw 2nw'
_symmetry_space_group_name_H-M 'P 41 21 2'
_atom_sites_solution_hydrogens geom
_atom_sites_solution_primary direct
_atom_sites_solution_secondary difmap
_audit_creation_method SHELXL-2018/1
_audit_update_record
;
2018-12-10 deposited with the CCDC.    2019-04-26 downloaded from the CCDC.
;
_cell_angle_alpha 90
_cell_angle_beta 90
_cell_angle_gamma 90
_cell_formula_units_Z 4
_cell_length_a 16.1630(5)
_cell_length_b 16.163
_cell_length_c 16.4362(6)
_cell_measurement_reflns_used 9906
_cell_measurement_temperature 150(2)
_cell_measurement_theta_max 27.8501
_cell_measurement_theta_min 2.8088
_cell_volume 4293.8(2)
_computing_cell_refinement 'SAINT V8.37A (Bruker, 2016)'
_computing_data_collection 'Apex3 v2016.9-0 (Bruker, 2016)'
_computing_data_reduction 'SAINT V8.37A (Bruker, 2016)'
_computing_structure_refinement
;  
SHELXL-2018/1 (Sheldrick, 2015, 2018), 
SHELXLE Rev882 (H\"ubschle et al., 2011)
;
_computing_structure_solution 'SHELXS-97 (Sheldrick, 2008)'
_diffrn_ambient_temperature 150(2)
_diffrn_measured_fraction_theta_full 0.996
_diffrn_measured_fraction_theta_max 0.995
_diffrn_measurement_device_type 'Bruker AXS D8 Quest CMOS diffractometer'
_diffrn_measurement_method 'omega and phi scans'
_diffrn_radiation_monochromator 'Triumph curved graphite crystal'
_diffrn_radiation_type MoK\a
_diffrn_radiation_wavelength 0.71073
_diffrn_reflns_av_R_equivalents 0.0884
_diffrn_reflns_av_unetI/netI 0.0384
_diffrn_reflns_Laue_measured_fraction_full 0.996
_diffrn_reflns_Laue_measured_fraction_max 0.995
_diffrn_reflns_limit_h_max 23
_diffrn_reflns_limit_h_min -21
_diffrn_reflns_limit_k_max 20
_diffrn_reflns_limit_k_min -22
_diffrn_reflns_limit_l_max 23
_diffrn_reflns_limit_l_min -23
_diffrn_reflns_number 62259
_diffrn_reflns_point_group_measured_fraction_full 0.998
_diffrn_reflns_point_group_measured_fraction_max 0.994
_diffrn_reflns_theta_full 25.242
_diffrn_reflns_theta_max 30.582
_diffrn_reflns_theta_min 3.079
_diffrn_source 'sealed tube X-ray source'
_exptl_absorpt_coefficient_mu 0.610
_exptl_absorpt_correction_T_max 0.7461
_exptl_absorpt_correction_T_min 0.6482
_exptl_absorpt_correction_type multi-scan
_exptl_absorpt_process_details
;
 SADABS 2016/2: Krause, L., Herbst-Irmer, R., Sheldrick G.M. & Stalke D.,
 J. Appl. Cryst. 48 (2015) 3-10
;
_exptl_crystal_colour colourless
_exptl_crystal_density_diffrn 1.208
_exptl_crystal_description prism
_exptl_crystal_F_000 1688
_exptl_crystal_recrystallization_method 'Re-crystallisation from solvent'
_exptl_crystal_size_max 0.260
_exptl_crystal_size_mid 0.240
_exptl_crystal_size_min 0.140
_refine_diff_density_max 0.355
_refine_diff_density_min -0.659
_refine_diff_density_rms 0.047
_refine_ls_abs_structure_details
;
 Flack x determined using 1628 quotients [(I+)-(I-)]/[(I+)+(I-)]
 (Parsons, Flack and Wagner, Acta Cryst. B69 (2013) 249-259).
;
_refine_ls_abs_structure_Flack -0.010(4)
_refine_ls_extinction_method none
_refine_ls_goodness_of_fit_ref 1.030
_refine_ls_hydrogen_treatment constr
_refine_ls_matrix_type full
_refine_ls_number_parameters 507
_refine_ls_number_reflns 6563
_refine_ls_number_restraints 668
_refine_ls_restrained_S_all 1.054
_refine_ls_R_factor_all 0.0785
_refine_ls_R_factor_gt 0.0509
_refine_ls_shift/su_max 0.001
_refine_ls_shift/su_mean 0.000
_refine_ls_structure_factor_coef Fsqd
_refine_ls_weighting_details 'w=1/[\s^2^(Fo^2^)+(0.0656P)^2^+1.2176P] where P=(Fo^2^+2Fc^2^)/3'
_refine_ls_weighting_scheme calc
_refine_ls_wR_factor_gt 0.1257
_refine_ls_wR_factor_ref 0.1400
_reflns_Friedel_coverage 0.756
_reflns_Friedel_fraction_full 0.999
_reflns_Friedel_fraction_max 0.993
_reflns_number_gt 4926
_reflns_number_total 6563
_reflns_threshold_expression 'I > 2\s(I)'
_cod_data_source_file c9sc00561g2.cif
_cod_data_source_block JK3136_0m
_cod_original_cell_volume 4293.8(3)
_cod_database_code 1550971
_shelx_shelxl_version_number 2018/1
_shelx_space_group_comment
;
The symmetry employed for this shelxl refinement is uniquely defined
by the following loop, which should always be used as a source of
symmetry information in preference to the above space-group names.
They are only intended as comments.
;
_shelx_estimated_absorpt_t_min 0.858
_shelx_estimated_absorpt_t_max 0.920

loop_
_space_group_symop_operation_xyz
'x, y, z'
'-x, -y, z+1/2'
'-y+1/2, x+1/2, z+1/4'
'y+1/2, -x+1/2, z+3/4'
'-x+1/2, y+1/2, -z+1/4'
'x+1/2, -y+1/2, -z+3/4'
'y, x, -z'
'-y, -x, -z+1/2'

loop_
_atom_site_label
_atom_site_type_symbol
_atom_site_fract_x
_atom_site_fract_y
_atom_site_fract_z
_atom_site_U_iso_or_equiv
_atom_site_adp_type
_atom_site_occupancy
_atom_site_site_symmetry_order
_atom_site_calc_flag
_atom_site_refinement_flags_posn
_atom_site_refinement_flags_adp
_atom_site_refinement_flags_occupancy
_atom_site_disorder_assembly
_atom_site_disorder_group
Zn1 Zn 0.77985(2) 0.77985(2) 1.000000 0.05246(18) Uani 1 2 d S T P . .
N1 N 0.68565(17) 0.68565(17) 1.000000 0.0481(9) Uani 1 2 d S T P B .
C1 C 0.6806(2) 0.6312(2) 0.9385(2) 0.0451(7) Uani 1 1 d . . . . .
C2 C 0.6209(2) 0.5696(2) 0.9364(2) 0.0489(8) Uani 1 1 d . . . . .
H2 H 0.618438 0.531597 0.892376 0.059 Uiso 1 1 calc R U . . .
C3 C 0.5650(2) 0.5650(2) 1.000000 0.0513(11) Uani 1 2 d S T P . .
H3 H 0.523431 0.523427 1.000000 0.062 Uiso 1 2 calc R U P . .
C4 C 0.7441(2) 0.6451(2) 0.8766(2) 0.0489(8) Uani 1 1 d D U . . .
C5 C 0.7644(2) 0.6040(2) 0.8045(2) 0.0543(9) Uani 1 1 d D U . . .
H5 H 0.737791 0.556427 0.782803 0.065 Uiso 1 1 calc R U . A 1
C6 C 0.8302(15) 0.6454(15) 0.7709(13) 0.059(2) Uani 0.600(5) 1 d D U P B 1
C7 C 0.8820(11) 0.6269(11) 0.6971(10) 0.075(2) Uani 0.600(5) 1 d D U P B 1
C8 C 0.8353(14) 0.5625(12) 0.6451(12) 0.097(5) Uani 0.600(5) 1 d D U P B 1
H8A H 0.864417 0.554525 0.593429 0.145 Uiso 0.600(5) 1 calc R U P B 1
H8B H 0.778991 0.582291 0.634387 0.145 Uiso 0.600(5) 1 calc R U P B 1
H8C H 0.832717 0.509827 0.674524 0.145 Uiso 0.600(5) 1 calc R U P B 1
C9 C 0.9644(12) 0.5917(13) 0.7222(15) 0.114(6) Uani 0.600(5) 1 d D U P B 1
H9A H 0.996722 0.578117 0.673545 0.171 Uiso 0.600(5) 1 calc R U P B 1
H9B H 0.955568 0.541420 0.754415 0.171 Uiso 0.600(5) 1 calc R U P B 1
H9C H 0.994386 0.632504 0.754875 0.171 Uiso 0.600(5) 1 calc R U P B 1
C10 C 0.8906(13) 0.7024(13) 0.6411(13) 0.126(6) Uani 0.600(5) 1 d D U P B 1
H10A H 0.913085 0.684826 0.588459 0.190 Uiso 0.600(5) 1 calc R U P B 1
H10B H 0.928073 0.742689 0.666082 0.190 Uiso 0.600(5) 1 calc R U P B 1
H10C H 0.836181 0.727771 0.632928 0.190 Uiso 0.600(5) 1 calc R U P B 1
N2 N 0.7883(7) 0.7126(7) 0.8856(8) 0.056(3) Uani 0.600(5) 1 d D U P B 1
N3 N 0.8393(6) 0.7117(7) 0.8209(8) 0.062(2) Uani 0.600(5) 1 d D U P B 1
C11 C 0.8857(5) 0.7880(5) 0.8123(5) 0.070(2) Uani 0.600(5) 1 d D U P B 1
H11A H 0.935910 0.777203 0.779582 0.084 Uiso 0.600(5) 1 calc R U P B 1
H11B H 0.903574 0.807037 0.866802 0.084 Uiso 0.600(5) 1 calc R U P B 1
C12 C 0.8360(5) 0.8554(5) 0.7722(5) 0.078(2) Uani 0.600(5) 1 d D U P B 1
H12A H 0.824389 0.837791 0.715678 0.094 Uiso 0.600(5) 1 calc R U P B 1
H12B H 0.871307 0.905288 0.769128 0.094 Uiso 0.600(5) 1 calc R U P B 1
C13 C 0.7537(7) 0.8806(7) 0.8112(7) 0.071(3) Uani 0.600(5) 1 d D U P B 1
H13A H 0.720458 0.829828 0.818923 0.085 Uiso 0.600(5) 1 calc R U P B 1
H13B H 0.723729 0.915761 0.771623 0.085 Uiso 0.600(5) 1 calc R U P B 1
B1 B 0.7559(5) 0.9293(6) 0.8968(6) 0.063(2) Uani 0.600(5) 1 d D U P B 1
H1 H 0.765463 0.885871 0.939101 0.076 Uiso 0.600(5) 1 calc R U P B 1
C14 C 0.8270(6) 0.9963(5) 0.9103(5) 0.060(2) Uani 0.600(5) 1 d D U P B 1
H14 H 0.881053 0.969275 0.897065 0.072 Uiso 0.600(5) 1 calc R U P B 1
C15 C 0.8128(8) 1.0665(6) 0.8472(7) 0.101(3) Uani 0.600(5) 1 d D U P B 1
H15A H 0.859377 1.105917 0.851755 0.122 Uiso 0.600(5) 1 calc R U P B 1
H15B H 0.815515 1.041650 0.792220 0.122 Uiso 0.600(5) 1 calc R U P B 1
C16 C 0.7363(9) 1.1134(8) 0.8527(10) 0.105(4) Uani 0.600(5) 1 d D U P B 1
H16A H 0.728464 1.146559 0.802715 0.126 Uiso 0.600(5) 1 calc R U P B 1
H16B H 0.738808 1.151626 0.899698 0.126 Uiso 0.600(5) 1 calc R U P B 1
C17 C 0.6642(8) 1.0534(9) 0.8632(9) 0.097(3) Uani 0.600(5) 1 d D U P B 1
H17A H 0.650671 1.030936 0.808762 0.116 Uiso 0.600(5) 1 calc R U P B 1
H17B H 0.615712 1.086081 0.881209 0.116 Uiso 0.600(5) 1 calc R U P B 1
C18 C 0.6731(6) 0.9764(7) 0.9240(6) 0.094(3) Uani 0.600(5) 1 d D U P B 1
H18 H 0.625008 0.938506 0.915596 0.113 Uiso 0.600(5) 1 calc R U P B 1
C19 C 0.6761(7) 1.0008(7) 1.0126(7) 0.080(3) Uani 0.600(5) 1 d D U P B 1
H19A H 0.625593 1.032816 1.025538 0.096 Uiso 0.600(5) 1 calc R U P B 1
H19B H 0.675008 0.949844 1.046001 0.096 Uiso 0.600(5) 1 calc R U P B 1
C20 C 0.7496(5) 1.0508(5) 1.0369(6) 0.080(2) Uani 0.600(5) 1 d D U P B 1
H20A H 0.755711 1.047311 1.096769 0.096 Uiso 0.600(5) 1 calc R U P B 1
H20B H 0.738692 1.109393 1.023136 0.096 Uiso 0.600(5) 1 calc R U P B 1
C21 C 0.8313(5) 1.0256(4) 0.9981(5) 0.0649(17) Uani 0.600(5) 1 d D U P B 1
H21A H 0.869458 1.073496 1.000739 0.078 Uiso 0.600(5) 1 calc R U P B 1
H21B H 0.855928 0.980799 1.031335 0.078 Uiso 0.600(5) 1 calc R U P B 1
C6B C 0.833(2) 0.647(2) 0.7752(19) 0.058(3) Uani 0.400(5) 1 d D U P B 2
C7B C 0.8775(17) 0.6252(16) 0.6982(14) 0.075(3) Uani 0.400(5) 1 d D U P B 2
C8B C 0.841(2) 0.5445(14) 0.6623(15) 0.080(5) Uani 0.400(5) 1 d D U P B 2
H8D H 0.874497 0.526852 0.615666 0.120 Uiso 0.400(5) 1 calc R U P B 2
H8E H 0.784026 0.554447 0.644452 0.120 Uiso 0.400(5) 1 calc R U P B 2
H8F H 0.841493 0.501098 0.703902 0.120 Uiso 0.400(5) 1 calc R U P B 2
C9B C 0.9696(17) 0.6188(18) 0.714(2) 0.095(6) Uani 0.400(5) 1 d D U P B 2
H9D H 0.993347 0.575696 0.679136 0.143 Uiso 0.400(5) 1 calc R U P B 2
H9E H 0.979021 0.604510 0.771217 0.143 Uiso 0.400(5) 1 calc R U P B 2
H9F H 0.996002 0.671929 0.701893 0.143 Uiso 0.400(5) 1 calc R U P B 2
C10B C 0.8654(12) 0.6921(13) 0.6324(14) 0.072(4) Uani 0.400(5) 1 d D U P B 2
H10D H 0.885366 0.745429 0.653020 0.107 Uiso 0.400(5) 1 calc R U P B 2
H10E H 0.806480 0.696626 0.618973 0.107 Uiso 0.400(5) 1 calc R U P B 2
H10F H 0.896592 0.676949 0.583570 0.107 Uiso 0.400(5) 1 calc R U P B 2
N2B N 0.8026(10) 0.7031(11) 0.8926(12) 0.045(3) Uani 0.400(5) 1 d D U P B 2
N3B N 0.8580(8) 0.7062(10) 0.8305(10) 0.047(2) Uani 0.400(5) 1 d D U P B 2
C11B C 0.9318(7) 0.7609(7) 0.8392(7) 0.063(2) Uani 0.400(5) 1 d D U P B 2
H11C H 0.915132 0.812583 0.867017 0.075 Uiso 0.400(5) 1 calc R U P B 2
H11D H 0.952425 0.775834 0.784411 0.075 Uiso 0.400(5) 1 calc R U P B 2
C12B C 1.0023(6) 0.7200(8) 0.8876(7) 0.062(2) Uani 0.400(5) 1 d D U P B 2
H12C H 1.028786 0.677359 0.853016 0.075 Uiso 0.400(5) 1 calc R U P B 2
H12D H 1.044563 0.762337 0.900325 0.075 Uiso 0.400(5) 1 calc R U P B 2
C13B C 0.9738(8) 0.6797(9) 0.9667(9) 0.055(3) Uani 0.400(5) 1 d D U P B 2
H13C H 1.015924 0.638184 0.982240 0.066 Uiso 0.400(5) 1 calc R U P B 2
H13D H 0.922090 0.649070 0.954885 0.066 Uiso 0.400(5) 1 calc R U P B 2
B1B B 0.9566(7) 0.7376(6) 1.0459(7) 0.053(2) Uani 0.400(5) 1 d D U P B 2
H1B H 0.902339 0.765215 1.034967 0.064 Uiso 0.400(5) 1 calc R U P B 2
C14B C 1.0202(7) 0.8118(7) 1.0642(9) 0.059(3) Uani 0.400(5) 1 d D U P B 2
H14B H 1.028283 0.844744 1.013285 0.071 Uiso 0.400(5) 1 calc R U P B 2
C15B C 1.1043(7) 0.7692(8) 1.0876(9) 0.078(3) Uani 0.400(5) 1 d D U P B 2
H15C H 1.130840 0.747971 1.037458 0.094 Uiso 0.400(5) 1 calc R U P B 2
H15D H 1.141602 0.811252 1.111452 0.094 Uiso 0.400(5) 1 calc R U P B 2
C16B C 1.0947(11) 0.6967(12) 1.1489(14) 0.089(4) Uani 0.400(5) 1 d D U P B 2
H16C H 1.144777 0.661752 1.144112 0.107 Uiso 0.400(5) 1 calc R U P B 2
H16D H 1.095263 0.720875 1.204212 0.107 Uiso 0.400(5) 1 calc R U P B 2
C17B C 1.0189(10) 0.6386(10) 1.1438(13) 0.092(4) Uani 0.400(5) 1 d D U P B 2
H17C H 1.025687 0.599106 1.098191 0.110 Uiso 0.400(5) 1 calc R U P B 2
H17D H 1.013211 0.606611 1.194875 0.110 Uiso 0.400(5) 1 calc R U P B 2
C18B C 0.9445(8) 0.6905(7) 1.1306(7) 0.069(3) Uani 0.400(5) 1 d D U P B 2
H18B H 0.898396 0.650474 1.120960 0.083 Uiso 0.400(5) 1 calc R U P B 2
C19B C 0.9145(8) 0.7458(9) 1.1965(10) 0.060(3) Uani 0.400(5) 1 d D U P B 2
H19C H 0.914837 0.714167 1.248057 0.072 Uiso 0.400(5) 1 calc R U P B 2
H19D H 0.856272 0.760498 1.184627 0.072 Uiso 0.400(5) 1 calc R U P B 2
C20B C 0.9629(7) 0.8260(7) 1.2099(7) 0.068(3) Uani 0.400(5) 1 d D U P B 2
H20C H 0.928412 0.864274 1.242526 0.081 Uiso 0.400(5) 1 calc R U P B 2
H20D H 1.013072 0.813259 1.242116 0.081 Uiso 0.400(5) 1 calc R U P B 2
C21B C 0.9889(7) 0.8698(7) 1.1322(7) 0.063(3) Uani 0.400(5) 1 d D U P B 2
H21C H 1.033306 0.909826 1.145515 0.075 Uiso 0.400(5) 1 calc R U P B 2
H21D H 0.941162 0.901735 1.111264 0.075 Uiso 0.400(5) 1 calc R U P B 2
C22 C 1.1697(16) 1.1781(17) 1.0171(16) 0.078(4) Uani 0.216(10) 1 d G U P C -1
H22 H 1.209694 1.220310 1.025548 0.093 Uiso 0.216(10) 1 calc R U P C -1
C23 C 1.1101(18) 1.1870(15) 0.9568(17) 0.074(4) Uani 0.216(10) 1 d DG U P C -1
H23 H 1.109326 1.235426 0.924029 0.088 Uiso 0.216(10) 1 calc R U P C -1
C24 C 1.0517(17) 1.1252(18) 0.945(2) 0.073(4) Uani 0.216(10) 1 d DG U P C -1
C25 C 1.053(2) 1.0544(19) 0.992(2) 0.071(4) Uani 0.216(10) 1 d DG U P C -1
H25 H 1.012888 1.012155 0.984079 0.085 Uiso 0.216(10) 1 calc R U P C -1
C26 C 1.112(2) 1.045(2) 1.053(2) 0.073(4) Uani 0.216(10) 1 d G U P C -1
H26 H 1.113256 0.997038 1.085598 0.087 Uiso 0.216(10) 1 calc R U P C -1
C27 C 1.171(2) 1.107(2) 1.0651(19) 0.076(4) Uani 0.216(10) 1 d G U P C -1
H27 H 1.211659 1.101114 1.106333 0.091 Uiso 0.216(10) 1 calc R U P C -1
C28 C 0.9859(15) 1.1356(19) 0.8783(15) 0.089(7) Uani 0.216(10) 1 d D U P C -1
H28A H 0.986113 1.192919 0.858832 0.133 Uiso 0.216(10) 1 calc R U P C -1
H28B H 0.931313 1.122337 0.900767 0.133 Uiso 0.216(10) 1 calc R U P C -1
H28C H 0.998113 1.098235 0.832920 0.133 Uiso 0.216(10) 1 calc R U P C -1
C22B C 1.1820(18) 1.161(2) 1.011(2) 0.075(4) Uani 0.143(9) 1 d DG U P D -2
C23B C 1.125(2) 1.176(3) 0.950(3) 0.075(4) Uani 0.143(9) 1 d DG U P D -2
H23B H 1.132234 1.222232 0.914518 0.090 Uiso 0.143(9) 1 calc R U P D -2
C24B C 1.057(2) 1.125(3) 0.941(3) 0.073(4) Uani 0.143(9) 1 d G U P D -2
H24B H 1.017679 1.135167 0.898769 0.087 Uiso 0.143(9) 1 calc R U P D -2
C25B C 1.046(2) 1.058(3) 0.993(4) 0.072(4) Uani 0.143(9) 1 d G U P D -2
H25B H 0.999371 1.022505 0.986349 0.086 Uiso 0.143(9) 1 calc R U P D -2
C26B C 1.103(3) 1.043(3) 1.054(4) 0.072(4) Uani 0.143(9) 1 d G U P D -2
H26B H 1.095617 0.996907 1.089679 0.087 Uiso 0.143(9) 1 calc R U P D -2
C27B C 1.171(2) 1.094(2) 1.063(3) 0.075(4) Uani 0.143(9) 1 d DG U P D -2
H27B H 1.210173 1.083972 1.105429 0.090 Uiso 0.143(9) 1 calc R U P D -2
C28B C 1.2545(16) 1.221(2) 1.025(2) 0.078(8) Uani 0.143(9) 1 d D U P D -2
H28D H 1.294728 1.215182 0.980944 0.117 Uiso 0.143(9) 1 calc R U P D -2
H28E H 1.281325 1.208619 1.077198 0.117 Uiso 0.143(9) 1 calc R U P D -2
H28F H 1.233766 1.278229 1.026138 0.117 Uiso 0.143(9) 1 calc R U P D -2

loop_
_atom_site_aniso_label
_atom_site_aniso_U_11
_atom_site_aniso_U_22
_atom_site_aniso_U_33
_atom_site_aniso_U_23
_atom_site_aniso_U_13
_atom_site_aniso_U_12
Zn1 0.0522(2) 0.0522(2) 0.0529(3) -0.0162(2) 0.0162(2) -0.0100(3)
N1 0.0470(12) 0.0470(12) 0.050(2) -0.0099(13) 0.0099(13) -0.0010(16)
C1 0.0437(16) 0.0417(16) 0.0499(18) -0.0065(14) 0.0006(14) 0.0021(12)
C2 0.0459(18) 0.0444(17) 0.057(2) -0.0047(15) -0.0084(15) -0.0011(13)
C3 0.0439(14) 0.0439(14) 0.066(3) 0.0044(18) -0.0044(18) -0.0010(17)
C4 0.0497(18) 0.0493(18) 0.0477(18) -0.0114(14) 0.0053(14) 0.0005(14)
C5 0.059(2) 0.0520(19) 0.0516(18) -0.0160(15) 0.0021(16) 0.0017(16)
C6 0.071(4) 0.056(4) 0.049(4) -0.016(3) 0.011(4) 0.001(3)
C7 0.085(5) 0.082(5) 0.056(4) -0.022(4) 0.026(4) 0.001(4)
C8 0.097(8) 0.123(11) 0.071(9) -0.035(8) 0.018(7) -0.003(8)
C9 0.092(8) 0.156(14) 0.095(9) -0.043(10) 0.011(7) 0.032(9)
C10 0.151(13) 0.139(10) 0.089(9) -0.017(8) 0.059(9) -0.034(10)
N2 0.063(5) 0.046(4) 0.057(4) -0.017(3) 0.023(4) -0.007(4)
N3 0.066(4) 0.061(4) 0.059(4) -0.018(3) 0.025(3) -0.015(4)
C11 0.068(4) 0.072(4) 0.071(4) -0.019(4) 0.030(3) -0.023(4)
C12 0.083(5) 0.078(5) 0.074(4) -0.025(4) 0.027(4) -0.029(4)
C13 0.071(5) 0.077(6) 0.064(5) -0.028(5) 0.001(4) -0.018(4)
B1 0.054(4) 0.069(4) 0.067(4) -0.021(4) -0.001(3) -0.011(3)
C14 0.078(5) 0.043(4) 0.059(4) -0.001(3) -0.015(4) -0.007(3)
C15 0.144(8) 0.065(5) 0.095(6) 0.015(5) -0.019(6) -0.005(5)
C16 0.117(8) 0.083(6) 0.115(7) 0.033(6) -0.014(7) 0.019(6)
C17 0.070(6) 0.105(8) 0.116(7) 0.020(7) -0.017(6) 0.022(6)
C18 0.066(5) 0.119(6) 0.097(5) -0.039(5) -0.009(4) 0.016(4)
C19 0.056(4) 0.098(7) 0.085(6) -0.034(5) -0.004(5) 0.022(5)
C20 0.092(5) 0.067(4) 0.081(5) -0.029(4) -0.015(4) 0.019(4)
C21 0.082(4) 0.044(3) 0.069(4) -0.009(3) -0.017(4) -0.010(3)
C6B 0.069(5) 0.058(5) 0.048(5) -0.012(5) 0.014(5) 0.000(5)
C7B 0.084(6) 0.081(6) 0.060(6) -0.016(5) 0.020(5) 0.001(5)
C8B 0.117(11) 0.072(8) 0.050(8) -0.028(7) 0.020(8) 0.009(8)
C9B 0.085(10) 0.101(12) 0.100(11) -0.014(10) 0.021(8) 0.000(9)
C10B 0.069(8) 0.084(8) 0.062(7) -0.025(6) 0.018(6) -0.003(7)
N2B 0.042(4) 0.046(5) 0.045(4) -0.002(4) 0.008(4) 0.006(4)
N3B 0.051(5) 0.048(4) 0.043(4) -0.001(3) 0.012(4) 0.001(3)
C11B 0.065(5) 0.052(5) 0.070(5) -0.013(4) 0.027(4) -0.017(4)
C12B 0.049(4) 0.061(5) 0.078(6) -0.015(5) 0.016(4) -0.003(4)
C13B 0.044(5) 0.048(5) 0.073(7) -0.007(5) -0.002(4) 0.017(4)
B1B 0.045(4) 0.045(5) 0.069(6) -0.003(4) -0.001(4) -0.001(3)
C14B 0.051(5) 0.047(5) 0.080(7) -0.003(5) 0.000(5) -0.002(4)
C15B 0.057(5) 0.070(6) 0.108(8) -0.016(6) -0.002(6) 0.009(5)
C16B 0.073(8) 0.077(8) 0.118(9) 0.021(8) 0.011(8) 0.027(7)
C17B 0.088(8) 0.067(7) 0.121(9) 0.046(7) 0.021(7) 0.019(6)
C18B 0.072(6) 0.051(5) 0.085(6) 0.010(5) -0.002(5) 0.002(4)
C19B 0.054(6) 0.059(5) 0.068(6) 0.009(5) 0.003(6) 0.003(5)
C20B 0.059(5) 0.070(6) 0.075(6) -0.008(5) -0.006(5) -0.001(5)
C21B 0.053(5) 0.055(5) 0.079(6) -0.010(5) 0.003(5) -0.006(4)
C22 0.065(7) 0.083(8) 0.086(8) -0.013(7) 0.015(6) 0.004(6)
C23 0.060(7) 0.080(8) 0.082(8) -0.015(7) 0.022(7) 0.002(6)
C24 0.062(7) 0.078(8) 0.080(7) -0.016(6) 0.025(6) -0.001(6)
C25 0.063(7) 0.076(8) 0.075(7) -0.019(7) 0.028(6) 0.000(5)
C26 0.064(8) 0.075(8) 0.079(7) -0.017(7) 0.027(7) -0.003(6)
C27 0.068(7) 0.079(8) 0.081(7) -0.018(7) 0.021(6) 0.000(6)
C28 0.081(13) 0.094(14) 0.091(14) -0.008(12) 0.024(12) -0.001(12)
C22B 0.064(8) 0.081(9) 0.080(8) -0.018(7) 0.021(7) -0.001(7)
C23B 0.062(8) 0.081(9) 0.081(8) -0.016(7) 0.021(7) -0.002(7)
C24B 0.061(7) 0.077(8) 0.080(7) -0.016(7) 0.026(7) 0.000(6)
C25B 0.064(8) 0.076(8) 0.076(7) -0.018(7) 0.028(7) 0.000(6)
C26B 0.063(8) 0.076(8) 0.078(7) -0.018(7) 0.028(7) -0.002(7)
C27B 0.067(7) 0.078(9) 0.081(8) -0.019(7) 0.022(7) 0.001(7)
C28B 0.046(11) 0.088(15) 0.100(17) 0.012(14) -0.008(11) -0.002(12)

loop_
_atom_type_symbol
_atom_type_description
_atom_type_scat_dispersion_real
_atom_type_scat_dispersion_imag
_atom_type_scat_source
C C 0.0033 0.0016 'International Tables Vol C Tables 4.2.6.8 and 6.1.1.4'
H H 0.0000 0.0000 'International Tables Vol C Tables 4.2.6.8 and 6.1.1.4'
B B 0.0013 0.0007 'International Tables Vol C Tables 4.2.6.8 and 6.1.1.4'
N N 0.0061 0.0033 'International Tables Vol C Tables 4.2.6.8 and 6.1.1.4'
Zn Zn 0.2839 1.4301 'International Tables Vol C Tables 4.2.6.8 and 6.1.1.4'

loop_
_geom_angle_atom_site_label_1
_geom_angle_atom_site_label_2
_geom_angle_atom_site_label_3
_geom_angle
_geom_angle_site_symmetry_1
_geom_angle_site_symmetry_3
N1 Zn1 N2 72.0(3) . .
N1 Zn1 N2 72.0(3) . 7_557
N2 Zn1 N2 144.0(5) . 7_557
N1 Zn1 N2B 73.6(4) . 7_557
N2 Zn1 N2B 144.7(3) . 7_557
N2 Zn1 N2B 7.9(8) 7_557 7_557
N1 Zn1 N2B 73.6(4) . .
N2B Zn1 N2B 147.2(8) 7_557 .
C1 N1 C1 119.2(4) . 7_557
C1 N1 Zn1 120.4(2) . .
C1 N1 Zn1 120.4(2) 7_557 .
N1 C1 C2 122.1(3) . .
N1 C1 C4 112.4(3) . .
C2 C1 C4 125.6(3) . .
C3 C2 C1 118.3(4) . .
C3 C2 H2 120.8 . .
C1 C2 H2 120.8 . .
C2 C3 C2 120.0(5) . 7_557
C2 C3 H3 120.0 . .
C2 C3 H3 120.0 7_557 .
N2 C4 C5 111.2(6) . .
N2B C4 C5 109.2(9) . .
N2 C4 C1 115.5(6) . .
N2B C4 C1 117.4(9) . .
C5 C4 C1 133.0(4) . .
C6 C5 C4 106.9(6) . .
C6B C5 C4 103.9(8) . .
C6 C5 H5 126.5 . .
C4 C5 H5 126.5 . .
N3 C6 C5 103.1(9) . .
N3 C6 C7 125.7(10) . .
C5 C6 C7 131.2(11) . .
C6 C7 C9 110.3(14) . .
C6 C7 C10 112.2(14) . .
C9 C7 C10 112.6(14) . .
C6 C7 C8 107.9(12) . .
C9 C7 C8 109.2(14) . .
C10 C7 C8 104.4(13) . .
C7 C8 H8A 109.5 . .
C7 C8 H8B 109.5 . .
H8A C8 H8B 109.5 . .
C7 C8 H8C 109.5 . .
H8A C8 H8C 109.5 . .
H8B C8 H8C 109.5 . .
C7 C9 H9A 109.5 . .
C7 C9 H9B 109.5 . .
H9A C9 H9B 109.5 . .
C7 C9 H9C 109.5 . .
H9A C9 H9C 109.5 . .
H9B C9 H9C 109.5 . .
C7 C10 H10A 109.5 . .
C7 C10 H10B 109.5 . .
H10A C10 H10B 109.5 . .
C7 C10 H10C 109.5 . .
H10A C10 H10C 109.5 . .
H10B C10 H10C 109.5 . .
C4 N2 N3 103.6(9) . .
C4 N2 Zn1 118.6(8) . .
N3 N2 Zn1 136.6(7) . .
N2 N3 C6 114.8(9) . .
N2 N3 C11 112.6(9) . .
C6 N3 C11 131.9(10) . .
N3 C11 C12 112.5(8) . .
N3 C11 H11A 109.1 . .
C12 C11 H11A 109.1 . .
N3 C11 H11B 109.1 . .
C12 C11 H11B 109.1 . .
H11A C11 H11B 107.8 . .
C11 C12 C13 118.3(7) . .
C11 C12 H12A 107.7 . .
C13 C12 H12A 107.7 . .
C11 C12 H12B 107.7 . .
C13 C12 H12B 107.7 . .
H12A C12 H12B 107.1 . .
C12 C13 B1 118.4(8) . .
C12 C13 H13A 107.7 . .
B1 C13 H13A 107.7 . .
C12 C13 H13B 107.7 . .
B1 C13 H13B 107.7 . .
H13A C13 H13B 107.1 . .
C14 B1 C18 103.9(7) . .
C14 B1 C13 117.9(7) . .
C18 B1 C13 117.2(7) . .
C14 B1 H1 105.5 . .
C18 B1 H1 105.5 . .
C13 B1 H1 105.5 . .
C21 C14 C15 114.4(7) . .
C21 C14 B1 112.2(7) . .
C15 C14 B1 107.2(7) . .
C21 C14 H14 107.6 . .
C15 C14 H14 107.6 . .
B1 C14 H14 107.6 . .
C16 C15 C14 117.8(10) . .
C16 C15 H15A 107.9 . .
C14 C15 H15A 107.9 . .
C16 C15 H15B 107.9 . .
C14 C15 H15B 107.9 . .
H15A C15 H15B 107.2 . .
C15 C16 C17 109.0(10) . .
C15 C16 H16A 109.9 . .
C17 C16 H16A 109.9 . .
C15 C16 H16B 109.9 . .
C17 C16 H16B 109.9 . .
H16A C16 H16B 108.3 . .
C16 C17 C18 119.6(9) . .
C16 C17 H17A 107.4 . .
C18 C17 H17A 107.4 . .
C16 C17 H17B 107.4 . .
C18 C17 H17B 107.4 . .
H17A C17 H17B 106.9 . .
C19 C18 C17 113.7(10) . .
C19 C18 B1 111.5(8) . .
C17 C18 B1 105.7(9) . .
C19 C18 H18 108.6 . .
C17 C18 H18 108.6 . .
B1 C18 H18 108.6 . .
C20 C19 C18 115.2(10) . .
C20 C19 H19A 108.5 . .
C18 C19 H19A 108.5 . .
C20 C19 H19B 108.5 . .
C18 C19 H19B 108.5 . .
H19A C19 H19B 107.5 . .
C19 C20 C21 115.7(7) . .
C19 C20 H20A 108.3 . .
C21 C20 H20A 108.3 . .
C19 C20 H20B 108.3 . .
C21 C20 H20B 108.3 . .
H20A C20 H20B 107.4 . .
C14 C21 C20 116.2(7) . .
C14 C21 H21A 108.2 . .
C20 C21 H21A 108.2 . .
C14 C21 H21B 108.2 . .
C20 C21 H21B 108.2 . .
H21A C21 H21B 107.4 . .
N3B C6B C5 110.7(12) . .
N3B C6B C7B 125.5(15) . .
C5 C6B C7B 123.4(15) . .
C6B C7B C9B 110(2) . .
C6B C7B C10B 111(2) . .
C9B C7B C10B 107.0(18) . .
C6B C7B C8B 109.9(17) . .
C9B C7B C8B 112(2) . .
C10B C7B C8B 106.0(17) . .
C7B C8B H8D 109.5 . .
C7B C8B H8E 109.5 . .
H8D C8B H8E 109.5 . .
C7B C8B H8F 109.5 . .
H8D C8B H8F 109.5 . .
H8E C8B H8F 109.5 . .
C7B C9B H9D 109.5 . .
C7B C9B H9E 109.5 . .
H9D C9B H9E 109.5 . .
C7B C9B H9F 109.5 . .
H9D C9B H9F 109.5 . .
H9E C9B H9F 109.5 . .
C7B C10B H10D 109.5 . .
C7B C10B H10E 109.5 . .
H10D C10B H10E 109.5 . .
C7B C10B H10F 109.5 . .
H10D C10B H10F 109.5 . .
H10E C10B H10F 109.5 . .
C4 N2B N3B 109.9(13) . .
C4 N2B Zn1 115.5(10) . .
N3B N2B Zn1 134.0(11) . .
N2B N3B C6B 106.0(12) . .
N2B N3B C11B 118.5(12) . .
C6B N3B C11B 135.1(14) . .
N3B C11B C12B 112.8(10) . .
N3B C11B H11C 109.0 . .
C12B C11B H11C 109.0 . .
N3B C11B H11D 109.0 . .
C12B C11B H11D 109.0 . .
H11C C11B H11D 107.8 . .
C13B C12B C11B 113.6(8) . .
C13B C12B H12C 108.8 . .
C11B C12B H12C 108.8 . .
C13B C12B H12D 108.8 . .
C11B C12B H12D 108.8 . .
H12C C12B H12D 107.7 . .
C12B C13B B1B 119.2(11) . .
C12B C13B H13C 107.5 . .
B1B C13B H13C 107.5 . .
C12B C13B H13D 107.5 . .
B1B C13B H13D 107.5 . .
H13C C13B H13D 107.0 . .
C18B B1B C14B 105.7(9) . .
C18B B1B C13B 116.3(9) . .
C14B B1B C13B 118.0(10) . .
C18B B1B H1B 105.2 . .
C14B B1B H1B 105.2 . .
C13B B1B H1B 105.2 . .
C21B C14B C15B 111.8(11) . .
C21B C14B B1B 112.3(9) . .
C15B C14B B1B 105.8(9) . .
C21B C14B H14B 109.0 . .
C15B C14B H14B 109.0 . .
B1B C14B H14B 109.0 . .
C16B C15B C14B 113.8(11) . .
C16B C15B H15C 108.8 . .
C14B C15B H15C 108.8 . .
C16B C15B H15D 108.8 . .
C14B C15B H15D 108.8 . .
H15C C15B H15D 107.7 . .
C17B C16B C15B 120.2(15) . .
C17B C16B H16C 107.3 . .
C15B C16B H16C 107.3 . .
C17B C16B H16D 107.3 . .
C15B C16B H16D 107.3 . .
H16C C16B H16D 106.9 . .
C18B C17B C16B 107.8(12) . .
C18B C17B H17C 110.1 . .
C16B C17B H17C 110.1 . .
C18B C17B H17D 110.1 . .
C16B C17B H17D 110.1 . .
H17C C17B H17D 108.5 . .
C17B C18B C19B 120.0(13) . .
C17B C18B B1B 107.4(11) . .
C19B C18B B1B 112.8(10) . .
C17B C18B H18B 105.1 . .
C19B C18B H18B 105.1 . .
B1B C18B H18B 105.1 . .
C18B C19B C20B 116.6(11) . .
C18B C19B H19C 108.1 . .
C20B C19B H19C 108.1 . .
C18B C19B H19D 108.1 . .
C20B C19B H19D 108.1 . .
H19C C19B H19D 107.3 . .
C21B C20B C19B 114.5(10) . .
C21B C20B H20C 108.6 . .
C19B C20B H20C 108.6 . .
C21B C20B H20D 108.6 . .
C19B C20B H20D 108.6 . .
H20C C20B H20D 107.6 . .
C20B C21B C14B 114.6(10) . .
C20B C21B H21C 108.6 . .
C14B C21B H21C 108.6 . .
C20B C21B H21D 108.6 . .
C14B C21B H21D 108.6 . .
H21C C21B H21D 107.6 . .
C23 C22 C27 120.0 . .
C23 C22 H22 120.0 . .
C27 C22 H22 120.0 . .
C24 C23 C22 120.0 . .
C24 C23 H23 120.0 . .
C22 C23 H23 120.0 . .
C25 C24 C23 120.0 . .
C25 C24 C28 120.2(10) . .
C23 C24 C28 119.8(10) . .
C26 C25 C24 120.0 . .
C26 C25 H25 120.0 . .
C24 C25 H25 120.0 . .
C25 C26 C27 120.0 . .
C25 C26 H26 120.0 . .
C27 C26 H26 120.0 . .
C26 C27 C22 120.0 . .
C26 C27 H27 120.0 . .
C22 C27 H27 120.0 . .
C24 C28 H28A 109.5 . .
C24 C28 H28B 109.5 . .
H28A C28 H28B 109.5 . .
C24 C28 H28C 109.5 . .
H28A C28 H28C 109.5 . .
H28B C28 H28C 109.5 . .
C23B C22B C27B 120.0 . .
C23B C22B C28B 120.1(10) . .
C27B C22B C28B 119.8(11) . .
C22B C23B C24B 120.0 . .
C22B C23B H23B 120.0 . .
C24B C23B H23B 120.0 . .
C25B C24B C23B 120.0 . .
C25B C24B H24B 120.0 . .
C23B C24B H24B 120.0 . .
C26B C25B C24B 120.0 . .
C26B C25B H25B 120.0 . .
C24B C25B H25B 120.0 . .
C25B C26B C27B 120.0 . .
C25B C26B H26B 120.0 . .
C27B C26B H26B 120.0 . .
C26B C27B C22B 120.0 . .
C26B C27B H27B 120.0 . .
C22B C27B H27B 120.0 . .
C22B C28B H28D 109.5 . .
C22B C28B H28E 109.5 . .
H28D C28B H28E 109.5 . .
C22B C28B H28F 109.5 . .
H28D C28B H28F 109.5 . .
H28E C28B H28F 109.5 . .

loop_
_geom_bond_atom_site_label_1
_geom_bond_atom_site_label_2
_geom_bond_distance
_geom_bond_site_symmetry_2
Zn1 N1 2.153(4) .
Zn1 N2 2.176(13) .
Zn1 N2 2.176(13) 7_557
Zn1 N2B 2.19(2) 7_557
Zn1 N2B 2.19(2) .
N1 C1 1.344(4) .
N1 C1 1.344(4) 7_557
C1 C2 1.386(5) .
C1 C4 1.462(5) .
C2 C3 1.384(5) .
C2 H2 0.9500 .
C3 H3 0.9500 .
C4 N2 1.313(11) .
C4 N2B 1.357(15) .
C4 C5 1.398(5) .
C5 C6 1.371(11) .
C5 C6B 1.396(16) .
C5 H5 0.9500 .
C6 N3 1.360(12) .
C6 C7 1.504(11) .
C7 C9 1.506(14) .
C7 C10 1.534(15) .
C7 C8 1.544(14) .
C8 H8A 0.9800 .
C8 H8B 0.9800 .
C8 H8C 0.9800 .
C9 H9A 0.9800 .
C9 H9B 0.9800 .
C9 H9C 0.9800 .
C10 H10A 0.9800 .
C10 H10B 0.9800 .
C10 H10C 0.9800 .
N2 N3 1.345(11) .
N3 C11 1.449(12) .
C11 C12 1.505(12) .
C11 H11A 0.9900 .
C11 H11B 0.9900 .
C12 C13 1.531(13) .
C12 H12A 0.9900 .
C12 H12B 0.9900 .
C13 B1 1.612(12) .
C13 H13A 0.9900 .
C13 H13B 0.9900 .
B1 C14 1.595(11) .
B1 C18 1.603(12) .
B1 H1 1.0000 .
C14 C21 1.521(10) .
C14 C15 1.554(12) .
C14 H14 1.0000 .
C15 C16 1.452(16) .
C15 H15A 0.9900 .
C15 H15B 0.9900 .
C16 C17 1.526(16) .
C16 H16A 0.9900 .
C16 H16B 0.9900 .
C17 C18 1.602(15) .
C17 H17A 0.9900 .
C17 H17B 0.9900 .
C18 C19 1.509(13) .
C18 H18 1.0000 .
C19 C20 1.491(14) .
C19 H19A 0.9900 .
C19 H19B 0.9900 .
C20 C21 1.522(11) .
C20 H20A 0.9900 .
C20 H20B 0.9900 .
C21 H21A 0.9900 .
C21 H21B 0.9900 .
C6B N3B 1.376(16) .
C6B C7B 1.500(16) .
C7B C9B 1.515(19) .
C7B C10B 1.542(19) .
C7B C8B 1.548(18) .
C8B H8D 0.9800 .
C8B H8E 0.9800 .
C8B H8F 0.9800 .
C9B H9D 0.9800 .
C9B H9E 0.9800 .
C9B H9F 0.9800 .
C10B H10D 0.9800 .
C10B H10E 0.9800 .
C10B H10F 0.9800 .
N2B N3B 1.359(15) .
N3B C11B 1.491(14) .
C11B C12B 1.538(15) .
C11B H11C 0.9900 .
C11B H11D 0.9900 .
C12B C13B 1.526(18) .
C12B H12C 0.9900 .
C12B H12D 0.9900 .
C13B B1B 1.628(17) .
C13B H13C 0.9900 .
C13B H13D 0.9900 .
B1B C18B 1.599(14) .
B1B C14B 1.607(14) .
B1B H1B 1.0000 .
C14B C21B 1.545(14) .
C14B C15B 1.572(15) .
C14B H14B 1.0000 .
C15B C16B 1.553(19) .
C15B H15C 0.9900 .
C15B H15D 0.9900 .
C16B C17B 1.55(2) .
C16B H16C 0.9900 .
C16B H16D 0.9900 .
C17B C18B 1.482(16) .
C17B H17C 0.9900 .
C17B H17D 0.9900 .
C18B C19B 1.486(17) .
C18B H18B 1.0000 .
C19B C20B 1.530(17) .
C19B H19C 0.9900 .
C19B H19D 0.9900 .
C20B C21B 1.520(15) .
C20B H20C 0.9900 .
C20B H20D 0.9900 .
C21B H21C 0.9900 .
C21B H21D 0.9900 .
C22 C23 1.3900 .
C22 C27 1.3900 .
C22 H22 0.9500 .
C23 C24 1.3900 .
C23 H23 0.9500 .
C24 C25 1.3900 .
C24 C28 1.53(2) .
C25 C26 1.3900 .
C25 H25 0.9500 .
C26 C27 1.3900 .
C26 H26 0.9500 .
C27 H27 0.9500 .
C28 H28A 0.9800 .
C28 H28B 0.9800 .
C28 H28C 0.9800 .
C22B C23B 1.3900 .
C22B C27B 1.3900 .
C22B C28B 1.54(2) .
C23B C24B 1.3900 .
C23B H23B 0.9500 .
C24B C25B 1.3900 .
C24B H24B 0.9500 .
C25B C26B 1.3900 .
C25B H25B 0.9500 .
C26B C27B 1.3900 .
C26B H26B 0.9500 .
C27B H27B 0.9500 .
C28B H28D 0.9800 .
C28B H28E 0.9800 .
C28B H28F 0.9800 .

loop_
_geom_torsion_atom_site_label_1
_geom_torsion_atom_site_label_2
_geom_torsion_atom_site_label_3
_geom_torsion_atom_site_label_4
_geom_torsion
_geom_torsion_site_symmetry_1
_geom_torsion_site_symmetry_4
C1 N1 C1 C2 -0.1(3) 7_557 .
Zn1 N1 C1 C2 179.9(3) . .
C1 N1 C1 C4 179.9(3) 7_557 .
Zn1 N1 C1 C4 -0.1(3) . .
N1 C1 C2 C3 0.1(5) . .
C4 C1 C2 C3 -179.8(3) . .
C1 C2 C3 C2 -0.1(2) . 7_557
N1 C1 C4 N2 -7.7(8) . .
C2 C1 C4 N2 172.2(8) . .
N1 C1 C4 N2B 6.4(10) . .
C2 C1 C4 N2B -173.6(10) . .
N1 C1 C4 C5 178.0(4) . .
C2 C1 C4 C5 -2.0(7) . .
N2 C4 C5 C6 5.4(18) . .
C1 C4 C5 C6 179.9(17) . .
N2B C4 C5 C6B -6(3) . .
C1 C4 C5 C6B -178(2) . .
C4 C5 C6 N3 -5(2) . .
C4 C5 C6 C7 175(3) . .
N3 C6 C7 C9 77(3) . .
C5 C6 C7 C9 -103(3) . .
N3 C6 C7 C10 -49(3) . .
C5 C6 C7 C10 130(3) . .
N3 C6 C7 C8 -163(3) . .
C5 C6 C7 C8 16(4) . .
C5 C4 N2 N3 -2.9(11) . .
C1 C4 N2 N3 -178.4(7) . .
C5 C4 N2 Zn1 -172.4(6) . .
C1 C4 N2 Zn1 12.1(11) . .
C4 N2 N3 C6 -1(2) . .
Zn1 N2 N3 C6 166(2) . .
C4 N2 N3 C11 171.3(10) . .
Zn1 N2 N3 C11 -22.2(18) . .
C5 C6 N3 N2 4(3) . .
C7 C6 N3 N2 -177(2) . .
C5 C6 N3 C11 -166.1(13) . .
C7 C6 N3 C11 13(4) . .
N2 N3 C11 C12 -80.8(11) . .
C6 N3 C11 C12 89(2) . .
N3 C11 C12 C13 57.0(10) . .
C11 C12 C13 B1 69.9(11) . .
C12 C13 B1 C14 38.3(13) . .
C12 C13 B1 C18 163.6(9) . .
C18 B1 C14 C21 58.8(9) . .
C13 B1 C14 C21 -169.6(8) . .
C18 B1 C14 C15 -67.5(9) . .
C13 B1 C14 C15 64.2(11) . .
C21 C14 C15 C16 -62.3(14) . .
B1 C14 C15 C16 62.7(13) . .
C14 C15 C16 C17 -46.4(16) . .
C15 C16 C17 C18 42.7(18) . .
C16 C17 C18 C19 69.4(15) . .
C16 C17 C18 B1 -53.3(15) . .
C14 B1 C18 C19 -62.1(11) . .
C13 B1 C18 C19 165.9(9) . .
C14 B1 C18 C17 61.9(10) . .
C13 B1 C18 C17 -70.1(11) . .
C17 C18 C19 C20 -64.8(12) . .
B1 C18 C19 C20 54.5(13) . .
C18 C19 C20 C21 -39.3(13) . .
C15 C14 C21 C20 73.9(10) . .
B1 C14 C21 C20 -48.4(9) . .
C19 C20 C21 C14 36.3(11) . .
C4 C5 C6B N3B 6(4) . .
C4 C5 C6B C7B 179(3) . .
N3B C6B C7B C9B 43(5) . .
C5 C6B C7B C9B -129(4) . .
N3B C6B C7B C10B -75(5) . .
C5 C6B C7B C10B 112(4) . .
N3B C6B C7B C8B 168(4) . .
C5 C6B C7B C8B -5(5) . .
C5 C4 N2B N3B 4.5(15) . .
C1 C4 N2B N3B 178.0(9) . .
C5 C4 N2B Zn1 176.9(7) . .
C1 C4 N2B Zn1 -9.6(15) . .
C4 N2B N3B C6B -1(3) . .
Zn1 N2B N3B C6B -171(3) . .
C4 N2B N3B C11B -174.7(13) . .
Zn1 N2B N3B C11B 15(2) . .
C5 C6B N3B N2B -3(4) . .
C7B C6B N3B N2B -177(3) . .
C5 C6B N3B C11B 169.1(19) . .
C7B C6B N3B C11B -4(6) . .
N2B N3B C11B C12B 82.8(16) . .
C6B N3B C11B C12B -89(4) . .
N3B C11B C12B C13B -47.8(14) . .
C11B C12B C13B B1B -78.8(12) . .
C12B C13B B1B C18B -168.3(9) . .
C12B C13B B1B C14B -41.0(13) . .
C18B B1B C14B C21B -57.1(12) . .
C13B B1B C14B C21B 170.7(10) . .
C18B B1B C14B C15B 65.1(12) . .
C13B B1B C14B C15B -67.1(13) . .
C21B C14B C15B C16B 76.8(16) . .
B1B C14B C15B C16B -45.7(17) . .
C14B C15B C16B C17B 37(2) . .
C15B C16B C17B C18B -44(2) . .
C16B C17B C18B C19B -68.7(18) . .
C16B C17B C18B B1B 61.7(17) . .
C14B B1B C18B C17B -77.2(13) . .
C13B B1B C18B C17B 55.9(15) . .
C14B B1B C18B C19B 57.2(12) . .
C13B B1B C18B C19B -169.7(10) . .
C17B C18B C19B C20B 76.6(15) . .
B1B C18B C19B C20B -51.4(15) . .
C18B C19B C20B C21B 41.6(15) . .
C19B C20B C21B C14B -41.0(14) . .
C15B C14B C21B C20B -67.3(13) . .
B1B C14B C21B C20B 51.4(14) . .
C27 C22 C23 C24 0.0 . .
C22 C23 C24 C25 0.0 . .
C22 C23 C24 C28 180(3) . .
C23 C24 C25 C26 0.0 . .
C28 C24 C25 C26 -180(3) . .
C24 C25 C26 C27 0.0 . .
C25 C26 C27 C22 0.0 . .
C23 C22 C27 C26 0.0 . .
C27B C22B C23B C24B 0.0 . .
C28B C22B C23B C24B -176(3) . .
C22B C23B C24B C25B 0.0 . .
C23B C24B C25B C26B 0.0 . .
C24B C25B C26B C27B 0.0 . .
C25B C26B C27B C22B 0.0 . .
C23B C22B C27B C26B 0.0 . .
C28B C22B C27B C26B 176(3) . .
